data_2012434
loop_
_publ_author_name
'Low, John N.'
'Cobo, Justo'
'Nogueras, Manuel'
'S\'anchez, Adolfo'
'Albornoz, Andrea'
'Abonia, Rodrigo'

_publ_section_title
;A comparison of the supramolecular structures of
 1-(6-amino-1,3-benzodioxol-5-yl)-3-(3,4,5-trimethoxyphenyl)prop-2-en-1-one
 and
 1-(6-amino-1,3-benzodioxol-5-yl)-3-[4-(<i>N</i>,<i>N</i>-dimethylamino)phenyl]prop-2-en-1-one
;
_journal_issue 1
_journal_name_full 'Acta Crystallographica Section C'
_journal_page_first o42
_journal_page_last o45
_journal_paper_doi 10.1107/S0108270101018297
_journal_volume 58
_journal_year 2002
_chemical_formula_moiety 'C18 H18 N2 O3'
_chemical_formula_sum 'C18 H18 N2 O3'
_chemical_formula_weight 310.34
_chemical_melting_point 435
_chemical_name_systematic 1-(6-amino-1,3-benzodioxol-5-yl)-3-[4-(N,N-dimethylamino)phenyl]prop-2-en-1-one
_space_group_IT_number 2
_symmetry_cell_setting triclinic
_symmetry_space_group_name_Hall '-P 1'
_symmetry_space_group_name_H-M 'P -1'
_atom_sites_solution_hydrogens geom
_atom_sites_solution_primary direct
_atom_sites_solution_secondary difmap
_cell_angle_alpha 83.4617(14)
_cell_angle_beta 80.2411(17)
_cell_angle_gamma 85.7271(16)
_cell_formula_units_Z 4
_cell_length_a 9.5849(2)
_cell_length_b 12.3218(4)
_cell_length_c 13.3304(4)
_cell_measurement_reflns_used 6884
_cell_measurement_temperature 150.0(10)
_cell_measurement_theta_max 27.47
_cell_measurement_theta_min 3.12
_cell_volume 1539.04(8)
_computing_cell_refinement 'DENZO-SMN (Otwinowski & Minor, 1997)'
_computing_data_collection 'KappaCCD Server Software (Nonius, 1997)'
_computing_data_reduction DENZO-SMN
_computing_molecular_graphics 'ORTEPII (Johnson, 1976) and PLATON (Spek, 2000)'
_computing_publication_material 'SHELXL97 and PRPKAPPA (Ferguson, 1999)'
_computing_structure_refinement 'SHELXL97 (Sheldrick, 1997)'
_computing_structure_solution 'SHELXS97 (Sheldrick, 1997)'
_diffrn_ambient_temperature 150.0(10)
_diffrn_measured_fraction_theta_full .991
_diffrn_measured_fraction_theta_max .976
_diffrn_measurement_device_type 'Nonius KappaCCD'
_diffrn_measurement_method '\f and \w scans with \k offsets'
_diffrn_radiation_monochromator graphite
_diffrn_radiation_source 'fine-focus sealed X-ray tube'
_diffrn_radiation_type 'Mo K\a'
_diffrn_radiation_wavelength .71073
_diffrn_reflns_av_R_equivalents .085
_diffrn_reflns_av_sigmaI/netI .070
_diffrn_reflns_limit_h_max 12
_diffrn_reflns_limit_h_min -12
_diffrn_reflns_limit_k_max 15
_diffrn_reflns_limit_k_min -15
_diffrn_reflns_limit_l_max 17
_diffrn_reflns_limit_l_min -17
_diffrn_reflns_number 23078
_diffrn_reflns_theta_full 25.00
_diffrn_reflns_theta_max 27.47
_diffrn_reflns_theta_min 3.12
_diffrn_standards_decay_% negligible
_exptl_absorpt_coefficient_mu .092
_exptl_absorpt_correction_T_max .989
_exptl_absorpt_correction_T_min .980
_exptl_absorpt_correction_type multi-scan
_exptl_absorpt_process_details 'DENZO-SMN (Otwinowski & Minor, 1997)'
_exptl_crystal_colour orange
_exptl_crystal_density_diffrn 1.339
_exptl_crystal_density_meas ?
_exptl_crystal_density_method 'not measured'
_exptl_crystal_description block
_exptl_crystal_F_000 656
_exptl_crystal_size_max .22
_exptl_crystal_size_mid .14
_exptl_crystal_size_min .12
_refine_diff_density_max .302
_refine_diff_density_min -.338
_refine_ls_extinction_method none
_refine_ls_goodness_of_fit_ref 1.016
_refine_ls_hydrogen_treatment constr
_refine_ls_matrix_type full
_refine_ls_number_parameters 419
_refine_ls_number_reflns 6884
_refine_ls_number_restraints 0
_refine_ls_restrained_S_all 1.016
_refine_ls_R_factor_all .081
_refine_ls_R_factor_gt .054
_refine_ls_shift/su_max .006
_refine_ls_shift/su_mean .000
_refine_ls_structure_factor_coef Fsqd
_refine_ls_weighting_details 'w = 1/[\s^2^(Fo^2^)+(0.0927P)^2^] where P=(Fo^2^+2Fc^2^)/3'
_refine_ls_weighting_scheme calc
_refine_ls_wR_factor_gt .138
_refine_ls_wR_factor_ref .154
_reflns_number_gt 4873
_reflns_number_total 6884
_reflns_threshold_expression I>2\s(I)
_cod_data_source_file gd1178.cif
_cod_data_source_block II
_cod_depositor_comments
;
The following automatic conversions were performed:

'_exptl_crystal_density_meas' value 'not measured' was changed to '?'
- the value is perceived as not measured.

Automatic conversion script
Id: cif_fix_values 3008 2015-01-20 13:52:24Z robertas 
;
_cod_original_sg_symbol_H-M P-1
_cod_database_code 2012434
_cod_database_fobs_code 2012434

loop_
_symmetry_equiv_pos_as_xyz
'x, y, z'
'-x, -y, -z'

loop_
_atom_site_label
_atom_site_fract_x
_atom_site_fract_y
_atom_site_fract_z
_atom_site_U_iso_or_equiv
_atom_site_adp_type
_atom_site_calc_flag
_atom_site_refinement_flags
_atom_site_occupancy
_atom_site_disorder_assembly
_atom_site_disorder_group
_atom_site_type_symbol
O11 -.02777(11) .75297(9) .87894(8) .0362(3) Uani d . 1 . . O
C12 -.01144(17) .65439(14) .94317(13) .0349(4) Uani d . 1 . . C
O13 .13044(11) .60803(9) .91563(8) .0324(3) Uani d . 1 . . O
C13a .18474(15) .66717(12) .82576(11) .0257(3) Uani d . 1 . . C
C14 .30993(15) .64707(12) .76417(11) .0276(3) Uani d . 1 . . C
C15 .34538(15) .72053(12) .67488(11) .0259(3) Uani d . 1 . . C
N15 .47153(13) .69853(11) .61323(10) .0333(3) Uani d . 1 . . N
C16 .25060(15) .81109(11) .65143(11) .0237(3) Uani d . 1 . . C
C17 .12044(16) .82630(12) .71898(11) .0270(3) Uani d . 1 . . C
C17a .09087(15) .75469(12) .80356(12) .0266(3) Uani d . 1 . . C
C18 .28570(16) .88751(12) .55863(11) .0261(3) Uani d . 1 . . C
O18 .39602(11) .87251(9) .49523(8) .0306(3) Uani d . 1 . . O
C19 .19130(16) .98540(12) .54110(12) .0274(3) Uani d . 1 . . C
C110 .22813(16) 1.06686(12) .46786(12) .0281(3) Uani d . 1 . . C
C111 .14871(16) 1.17030(12) .44964(12) .0267(3) Uani d . 1 . . C
C112 .02860(16) 1.20526(12) .51632(12) .0283(3) Uani d . 1 . . C
C113 -.04435(16) 1.30398(12) .49728(12) .0281(3) Uani d . 1 . . C
C114 -.00003(15) 1.37594(12) .40891(12) .0269(3) Uani d . 1 . . C
N141 -.07035(14) 1.47595(11) .39143(10) .0320(3) Uani d . 1 . . N
C142 -.20735(17) 1.50204(14) .45120(14) .0376(4) Uani d . 1 . . C
C143 -.02794(18) 1.54618(13) .29822(13) .0373(4) Uani d . 1 . . C
C115 .11977(16) 1.34160(13) .34170(12) .0291(4) Uani d . 1 . . C
C116 .19116(16) 1.24217(12) .36211(12) .0290(4) Uani d . 1 . . C
O21 .13133(15) .90490(9) .04973(10) .0502(4) Uani d . 1 . . O
C22 .0878(2) 1.00143(14) .09912(14) .0450(5) Uani d . 1 . . C
O23 .16077(14) .99874(9) .18490(9) .0467(3) Uani d . 1 . . O
C23a .21602(17) .89328(12) .19967(12) .0320(4) Uani d . 1 . . C
C24 .28336(17) .84841(13) .27696(12) .0304(4) Uani d . 1 . . C
C25 .33276(15) .73703(12) .27643(11) .0253(3) Uani d . 1 . . C
N25 .39928(14) .69207(11) .35479(10) .0324(3) Uani d . 1 . . N
C26 .31367(15) .67600(12) .19510(11) .0239(3) Uani d . 1 . . C
C27 .24427(16) .72964(12) .11530(11) .0284(3) Uani d . 1 . . C
C27a .19712(17) .83555(13) .11942(12) .0312(4) Uani d . 1 . . C
C28 .35989(14) .56004(12) .19606(11) .0237(3) Uani d . 1 . . C
O28 .40653(11) .50868(8) .27099(8) .0285(3) Uani d . 1 . . O
C29 .35032(15) .50120(12) .10696(11) .0258(3) Uani d . 1 . . C
C210 .37997(15) .39319(12) .10832(11) .0250(3) Uani d . 1 . . C
C211 .37359(15) .32496(12) .02711(11) .0255(3) Uani d . 1 . . C
C212 .33357(15) .36544(12) -.06698(12) .0268(3) Uani d . 1 . . C
C213 .32193(16) .29851(13) -.14029(12) .0309(4) Uani d . 1 . . C
C214 .35218(17) .18441(13) -.12406(14) .0365(4) Uani d . 1 . . C
N241 .34161(19) .11719(13) -.19717(14) .0573(5) Uani d . 1 . . N
C242 .2858(2) .15843(17) -.28887(16) .0574(6) Uani d . 1 . . C
C243 .3883(2) .00276(15) -.18392(17) .0534(5) Uani d . 1 . . C
C215 .39294(19) .14362(13) -.03017(14) .0405(4) Uani d . 1 . . C
C216 .40253(18) .21184(13) .04283(13) .0342(4) Uani d . 1 . . C
H12A -.0812 .6023 .9344 .042 Uiso calc R 1 . . H
H12B -.0279 .6695 1.0157 .042 Uiso calc R 1 . . H
H14 .3716 .5860 .7803 .033 Uiso calc R 1 . . H
H15A .5067 .7448 .5614 .040 Uiso d R 1 . . H
H15B .5298 .6475 .6375 .040 Uiso d R 1 . . H
H17 .0553 .8858 .7049 .032 Uiso calc R 1 . . H
H19 .1011 .9910 .5832 .033 Uiso calc R 1 . . H
H110 .3152 1.0558 .4232 .034 Uiso calc R 1 . . H
H112 -.0035 1.1592 .5767 .034 Uiso calc R 1 . . H
H113 -.1257 1.3241 .5442 .034 Uiso calc R 1 . . H
H14A -.2763 1.4519 .4395 .056 Uiso calc R 1 . . H
H14B -.2390 1.5775 .4305 .056 Uiso calc R 1 . . H
H14C -.1993 1.4944 .5240 .056 Uiso calc R 1 . . H
H14D .0754 1.5502 .2858 .056 Uiso calc R 1 . . H
H14E -.0728 1.6196 .3051 .056 Uiso calc R 1 . . H
H14F -.0577 1.5162 .2406 .056 Uiso calc R 1 . . H
H115 .1523 1.3874 .2813 .035 Uiso calc R 1 . . H
H116 .2722 1.2216 .3151 .035 Uiso calc R 1 . . H
H22A -.0159 1.0043 .1225 .054 Uiso calc R 1 . . H
H22B .1114 1.0672 .0509 .054 Uiso calc R 1 . . H
H24 .2971 .8901 .3299 .036 Uiso calc R 1 . . H
H25A .4253 .6219 .3574 .039 Uiso d R 1 . . H
H25B .4054 .7343 .4026 .039 Uiso d R 1 . . H
H27 .2312 .6915 .0598 .034 Uiso calc R 1 . . H
H29 .3225 .5409 .0475 .031 Uiso calc R 1 . . H
H210 .4083 .3570 .1691 .030 Uiso calc R 1 . . H
H212 .3138 .4419 -.0805 .032 Uiso calc R 1 . . H
H213 .2932 .3292 -.2027 .037 Uiso calc R 1 . . H
H24A .1870 .1855 -.2706 .086 Uiso calc R 1 . . H
H24B .2903 .0995 -.3331 .086 Uiso calc R 1 . . H
H24C .3422 .2183 -.3253 .086 Uiso calc R 1 . . H
H24D .4863 -.0037 -.1708 .080 Uiso calc R 1 . . H
H24E .3833 -.0312 -.2461 .080 Uiso calc R 1 . . H
H24F .3269 -.0344 -.1258 .080 Uiso calc R 1 . . H
H215 .4143 .0674 -.0167 .049 Uiso calc R 1 . . H
H216 .4296 .1813 .1059 .041 Uiso calc R 1 . . H

loop_
_atom_site_aniso_label
_atom_site_aniso_U_11
_atom_site_aniso_U_22
_atom_site_aniso_U_33
_atom_site_aniso_U_12
_atom_site_aniso_U_13
_atom_site_aniso_U_23
O11 .0333(6) .0315(6) .0379(6) .0076(5) .0028(5) .0022(5)
C12 .0290(8) .0343(9) .0386(9) .0051(7) -.0045(7) .0024(7)
O13 .0296(6) .0312(6) .0332(6) .0042(5) -.0019(5) .0026(5)
C13a .0273(8) .0238(8) .0272(8) -.0015(6) -.0089(7) -.0014(6)
C14 .0255(8) .0251(8) .0332(8) .0025(6) -.0099(7) -.0019(7)
C15 .0247(7) .0261(8) .0295(8) -.0021(6) -.0090(7) -.0061(6)
N15 .0269(7) .0334(8) .0369(8) .0041(6) -.0038(6) .0019(6)
C16 .0252(7) .0210(7) .0273(8) -.0011(6) -.0092(6) -.0057(6)
C17 .0280(8) .0213(8) .0332(8) .0030(6) -.0095(7) -.0054(6)
C17a .0239(7) .0257(8) .0307(8) .0013(6) -.0052(7) -.0059(6)
C18 .0306(8) .0234(8) .0275(8) -.0022(6) -.0107(7) -.0064(6)
O18 .0347(6) .0284(6) .0286(6) .0007(5) -.0045(5) -.0046(5)
C19 .0288(8) .0257(8) .0297(8) -.0017(6) -.0091(7) -.0042(6)
C110 .0310(8) .0273(8) .0281(8) -.0008(6) -.0095(7) -.0059(6)
C111 .0298(8) .0225(8) .0300(8) -.0040(6) -.0090(7) -.0040(6)
C112 .0326(8) .0252(8) .0279(8) -.0052(6) -.0068(7) -.0003(6)
C113 .0283(8) .0279(8) .0290(8) -.0031(6) -.0054(7) -.0048(6)
C114 .0276(8) .0232(8) .0318(8) -.0041(6) -.0097(7) -.0020(6)
N141 .0322(7) .0243(7) .0382(8) .0003(5) -.0055(6) .0010(6)
C142 .0339(9) .0298(9) .0488(10) .0021(7) -.0082(8) -.0032(8)
C143 .0408(10) .0281(9) .0426(10) -.0016(7) -.0104(8) .0035(7)
C115 .0318(8) .0252(8) .0304(8) -.0067(6) -.0063(7) .0010(6)
C116 .0308(8) .0273(8) .0297(8) -.0043(6) -.0063(7) -.0027(7)
O21 .0801(10) .0292(7) .0479(7) .0240(6) -.0353(7) -.0126(6)
C22 .0637(12) .0303(10) .0448(10) .0160(8) -.0234(10) -.0106(8)
O23 .0724(9) .0268(6) .0466(7) .0196(6) -.0289(7) -.0133(5)
C23a .0386(9) .0224(8) .0350(9) .0075(7) -.0083(8) -.0063(7)
C24 .0377(9) .0261(8) .0286(8) .0019(7) -.0066(7) -.0090(6)
C25 .0247(7) .0254(8) .0247(8) .0015(6) -.0030(6) -.0023(6)
N25 .0431(8) .0278(7) .0285(7) .0072(6) -.0121(6) -.0081(6)
C26 .0235(7) .0232(8) .0247(7) .0010(6) -.0035(6) -.0036(6)
C27 .0346(8) .0250(8) .0269(8) .0025(6) -.0084(7) -.0060(6)
C27a .0383(9) .0255(8) .0307(8) .0067(7) -.0117(7) -.0039(7)
C28 .0203(7) .0239(8) .0254(8) .0007(6) .0000(6) -.0024(6)
O28 .0322(6) .0256(6) .0279(6) .0041(4) -.0085(5) -.0015(4)
C29 .0262(8) .0240(8) .0267(8) .0004(6) -.0040(6) -.0020(6)
C210 .0249(7) .0228(8) .0269(8) .0002(6) -.0043(6) -.0015(6)
C211 .0235(7) .0221(8) .0305(8) .0011(6) -.0034(6) -.0035(6)
C212 .0257(8) .0227(8) .0316(8) .0015(6) -.0039(7) -.0037(6)
C213 .0307(8) .0307(9) .0325(8) .0065(6) -.0098(7) -.0070(7)
C214 .0358(9) .0301(9) .0490(10) .0060(7) -.0177(8) -.0164(8)
N241 .0762(12) .0387(9) .0716(11) .0214(8) -.0473(10) -.0315(8)
C242 .0737(14) .0504(12) .0606(13) .0082(10) -.0370(12) -.0275(10)
C243 .0627(13) .0340(10) .0730(14) .0085(9) -.0273(11) -.0280(10)
C215 .0496(11) .0219(8) .0540(11) .0061(7) -.0203(9) -.0092(8)
C216 .0428(9) .0230(8) .0382(9) .0042(7) -.0134(8) -.0030(7)

loop_
_atom_type_symbol
_atom_type_description
_atom_type_scat_dispersion_real
_atom_type_scat_dispersion_imag
_atom_type_scat_source
C C .0033 .0016 'International Tables Vol C Tables 4.2.6.8 and 6.1.1.4'
H H .0000 .0000 'International Tables Vol C Tables 4.2.6.8 and 6.1.1.4'
N N .0061 .0033 'International Tables Vol C Tables 4.2.6.8 and 6.1.1.4'
O O .0106 .0060 'International Tables Vol C Tables 4.2.6.8 and 6.1.1.4'

loop_
_geom_angle_atom_site_label_1
_geom_angle_atom_site_label_2
_geom_angle_atom_site_label_3
_geom_angle
_geom_angle_publ_flag
C17a O11 C12 105.70(12) no
O11 C12 O13 108.42(12) no
O11 C12 H12A 110.0 no
O13 C12 H12A 110.0 no
O11 C12 H12B 110.0 no
O13 C12 H12B 110.0 no
H12A C12 H12B 108.4 no
C13a O13 C12 105.32(11) no
C14 C13a O13 127.44(13) no
C14 C13a C17a 122.64(14) no
O13 C13a C17a 109.92(13) no
C13a C14 C15 117.67(13) no
C13a C14 H14 121.2 no
C15 C14 H14 121.2 no
N15 C15 C14 116.89(13) no
N15 C15 C16 122.78(13) no
C14 C15 C16 120.33(14) no
C15 N15 H15A 122.3 no
C15 N15 H15B 117.1 no
H15A N15 H15B 117.9 no
C15 C16 C17 118.87(13) no
C15 C16 C18 120.86(14) no
C17 C16 C18 120.27(13) no
C17a C17 C16 118.98(13) no
C17a C17 H17 120.5 no
C16 C17 H17 120.5 no
C17 C17a O11 129.04(14) no
C17 C17a C13a 121.50(14) no
O11 C17a C13a 109.46(13) no
O18 C18 C16 121.41(13) no
O18 C18 C19 119.10(13) no
C16 C18 C19 119.47(14) no
C110 C19 C18 122.37(15) no
C110 C19 H19 118.8 no
C18 C19 H19 118.8 no
C19 C110 C111 126.78(15) no
C19 C110 H110 116.6 no
C111 C110 H110 116.6 no
C112 C111 C116 116.10(14) no
C112 C111 C110 123.52(14) no
C116 C111 C110 120.38(14) no
C113 C112 C111 122.27(14) no
C113 C112 H112 118.9 no
C111 C112 H112 118.9 no
C112 C113 C114 121.06(15) no
C112 C113 H113 119.5 no
C114 C113 H113 119.5 no
N141 C114 C115 121.85(14) no
N141 C114 C113 121.07(14) no
C115 C114 C113 117.07(14) no
C114 N141 C143 120.31(14) no
C114 N141 C142 120.86(13) no
C143 N141 C142 117.10(13) no
N141 C142 H14A 109.5 no
N141 C142 H14B 109.5 no
H14A C142 H14B 109.5 no
N141 C142 H14C 109.5 no
H14A C142 H14C 109.5 no
H14B C142 H14C 109.5 no
N141 C143 H14D 109.5 no
N141 C143 H14E 109.5 no
H14D C143 H14E 109.5 no
N141 C143 H14F 109.5 no
H14D C143 H14F 109.5 no
H14E C143 H14F 109.5 no
C116 C115 C114 120.93(14) no
C116 C115 H115 119.5 no
C114 C115 H115 119.5 no
C115 C116 C111 122.56(15) no
C115 C116 H116 118.7 no
C111 C116 H116 118.7 no
C27a O21 C22 105.18(12) no
O21 C22 O23 108.08(13) no
O21 C22 H22A 110.1 no
O23 C22 H22A 110.1 no
O21 C22 H22B 110.1 no
O23 C22 H22B 110.1 no
H22A C22 H22B 108.4 no
C23a O23 C22 105.49(12) no
C24 C23a O23 127.47(14) no
C24 C23a C27a 122.70(14) no
O23 C23a C27a 109.80(13) no
C23a C24 C25 117.76(14) no
C23a C24 H24 121.1 no
C25 C24 H24 121.1 no
N25 C25 C24 117.51(13) no
N25 C25 C26 122.04(13) no
C24 C25 C26 120.45(13) no
C25 N25 H25A 118.2 no
C25 N25 H25B 116.8 no
H25A N25 H25B 124.7 no
C27 C26 C25 118.47(13) no
C27 C26 C28 120.83(13) no
C25 C26 C28 120.65(12) no
C27a C27 C26 119.19(14) no
C27a C27 H27 120.4 no
C26 C27 H27 120.4 no
C27 C27a O21 129.36(14) no
C27 C27a C23a 121.40(14) no
O21 C27a C23a 109.20(13) no
O28 C28 C26 121.61(13) no
O28 C28 C29 118.80(13) no
C26 C28 C29 119.59(12) no
C210 C29 C28 121.41(13) no
C210 C29 H29 119.3 no
C28 C29 H29 119.3 no
C29 C210 C211 127.26(13) no
C29 C210 H210 116.4 no
C211 C210 H210 116.4 no
C216 C211 C212 116.54(14) no
C216 C211 C210 119.89(13) no
C212 C211 C210 123.51(13) no
C213 C212 C211 122.29(14) no
C213 C212 H212 118.9 no
C211 C212 H212 118.9 no
C212 C213 C214 120.81(14) no
C212 C213 H213 119.6 no
C214 C213 H213 119.6 no
N241 C214 C215 121.80(15) no
N241 C214 C213 121.12(15) no
C215 C214 C213 117.08(14) no
C214 N241 C242 121.17(15) no
C214 N241 C243 120.16(15) no
C242 N241 C243 118.66(15) no
N241 C242 H24A 109.5 no
N241 C242 H24B 109.5 no
H24A C242 H24B 109.5 no
N241 C242 H24C 109.5 no
H24A C242 H24C 109.5 no
H24B C242 H24C 109.5 no
N241 C243 H24D 109.5 no
N241 C243 H24E 109.5 no
H24D C243 H24E 109.5 no
N241 C243 H24F 109.5 no
H24D C243 H24F 109.5 no
H24E C243 H24F 109.5 no
C216 C215 C214 121.27(15) no
C216 C215 H215 119.4 no
C214 C215 H215 119.4 no
C215 C216 C211 122.00(15) no
C215 C216 H216 119.0 no
C211 C216 H216 119.0 no

loop_
_geom_bond_atom_site_label_1
_geom_bond_atom_site_label_2
_geom_bond_site_symmetry_2
_geom_bond_distance
_geom_bond_publ_flag
O11 C17a . 1.3838(18) no
O11 C12 . 1.4189(19) no
C12 O13 . 1.4399(18) no
C12 H12A . .9900 no
C12 H12B . .9900 no
O13 C13a . 1.3723(18) no
C13a C14 . 1.358(2) no
C13a C17a . 1.390(2) no
C14 C15 . 1.419(2) no
C14 H14 . .9500 no
C15 N15 . 1.3696(19) no
C15 C16 . 1.426(2) no
N15 H15A . .8805 no
N15 H15B . .8805 no
C16 C17 . 1.423(2) no
C16 C18 . 1.473(2) no
C17 C17a . 1.354(2) no
C17 H17 . .9500 no
C18 O18 . 1.2529(18) no
C18 C19 . 1.474(2) no
C19 C110 . 1.341(2) no
C19 H19 . .9500 no
C110 C111 . 1.453(2) no
C110 H110 . .9500 no
C111 C112 . 1.403(2) no
C111 C116 . 1.403(2) no
C112 C113 . 1.377(2) no
C112 H112 . .9500 no
C113 C114 . 1.415(2) no
C113 H113 . .9500 no
C114 N141 . 1.375(2) no
C114 C115 . 1.402(2) no
N141 C143 . 1.447(2) no
N141 C142 . 1.450(2) no
C142 H14A . .9800 no
C142 H14B . .9800 no
C142 H14C . .9800 no
C143 H14D . .9800 no
C143 H14E . .9800 no
C143 H14F . .9800 no
C115 C116 . 1.380(2) no
C115 H115 . .9500 no
C116 H116 . .9500 no
O21 C27a . 1.3888(18) no
O21 C22 . 1.426(2) no
C22 O23 . 1.434(2) no
C22 H22A . .9900 no
C22 H22B . .9900 no
O23 C23a . 1.3721(18) no
C23a C24 . 1.351(2) no
C23a C27a . 1.393(2) no
C24 C25 . 1.418(2) no
C24 H24 . .9500 no
C25 N25 . 1.3587(18) no
C25 C26 . 1.431(2) no
N25 H25A . .8799 no
N25 H25B . .8799 no
C26 C27 . 1.423(2) no
C26 C28 . 1.463(2) no
C27 C27a . 1.353(2) no
C27 H27 . .9500 no
C28 O28 . 1.2503(16) no
C28 C29 . 1.479(2) no
C29 C210 . 1.339(2) no
C29 H29 . .9500 no
C210 C211 . 1.456(2) no
C210 H210 . .9500 no
C211 C216 . 1.400(2) no
C211 C212 . 1.400(2) no
C212 C213 . 1.372(2) no
C212 H212 . .9500 no
C213 C214 . 1.414(2) no
C213 H213 . .9500 no
C214 N241 . 1.370(2) no
C214 C215 . 1.402(2) no
N241 C242 . 1.442(2) no
N241 C243 . 1.448(2) no
C242 H24A . .9800 no
C242 H24B . .9800 no
C242 H24C . .9800 no
C243 H24D . .9800 no
C243 H24E . .9800 no
C243 H24F . .9800 no
C215 C216 . 1.375(2) no
C215 H215 . .9500 no
C216 H216 . .9500 no

loop_
_geom_hbond_atom_site_label_D
_geom_hbond_atom_site_label_H
_geom_hbond_atom_site_label_A
_geom_hbond_site_symmetry_A
_geom_hbond_distance_DH
_geom_hbond_distance_HA
_geom_hbond_distance_DA
_geom_hbond_angle_DHA
_geom_hbond_publ_flag
N15 H15A O18 . .88 2.03 2.6433(14) 125 y
N15 H15B O28 2_666 .88 2.26 3.0867(13) 157 y
N25 H25A O28 . .88 1.94 2.6237(17) 133 y
N25 H25B O18 . .88 2.20 3.0606(17) 165 y
C14 H14 O28 2_666 .95 2.38 3.2067(18) 145 y
C24 H24 O18 . .95 2.52 3.3212(19) 142 y
C212 H212 O13 1_554 .95 2.60 3.4508(18) 149 y

loop_
_geom_torsion_atom_site_label_1
_geom_torsion_atom_site_label_2
_geom_torsion_atom_site_label_3
_geom_torsion_atom_site_label_4
_geom_torsion
_geom_torsion_publ_flag
C17a O11 C12 O13 10.49(16) no
O11 C12 O13 C13a -10.87(16) no
C12 O13 C13a C14 -172.57(15) no
C12 O13 C13a C17a 7.06(16) no
O13 C13a C14 C15 -179.27(13) no
C17a C13a C14 C15 1.1(2) no
C13a C14 C15 N15 -179.51(13) no
C13a C14 C15 C16 -.7(2) no
N15 C15 C16 C17 178.75(13) no
C14 C15 C16 C17 .0(2) no
N15 C15 C16 C18 -.8(2) no
C14 C15 C16 C18 -179.59(12) no
C15 C16 C17 C17a .3(2) no
C18 C16 C17 C17a 179.87(13) no
C16 C17 C17a O11 -179.73(13) no
C16 C17 C17a C13a .1(2) no
C12 O11 C17a C17 173.72(15) no
C12 O11 C17a C13a -6.16(17) no
C14 C13a C17a C17 -.9(2) no
O13 C13a C17a C17 179.46(13) no
C14 C13a C17a O11 179.00(13) no
O13 C13a C17a O11 -.65(17) no
C15 C16 C18 O18 3.5(2) no
C17 C16 C18 O18 -176.13(12) no
C15 C16 C18 C19 -174.87(13) no
C17 C16 C18 C19 5.5(2) no
O18 C18 C19 C110 -9.5(2) no
C16 C18 C19 C110 168.85(13) no
C18 C19 C110 C111 -174.54(14) no
C19 C110 C111 C112 8.8(2) no
C19 C110 C111 C116 -171.81(14) no
C116 C111 C112 C113 .3(2) no
C110 C111 C112 C113 179.75(14) no
C111 C112 C113 C114 -.6(2) no
C112 C113 C114 N141 -178.03(13) no
C112 C113 C114 C115 .7(2) no
C115 C114 N141 C143 4.4(2) no
C113 C114 N141 C143 -176.93(13) no
C115 C114 N141 C142 168.98(14) no
C113 C114 N141 C142 -12.4(2) no
N141 C114 C115 C116 178.19(14) no
C113 C114 C115 C116 -.5(2) no
C114 C115 C116 C111 .3(2) no
C112 C111 C116 C115 -.1(2) no
C110 C111 C116 C115 -179.61(14) no
C27a O21 C22 O23 15.0(2) no
O21 C22 O23 C23a -14.25(19) no
C22 O23 C23a C24 -173.88(18) no
C22 O23 C23a C27a 7.96(19) no
O23 C23a C24 C25 -179.64(15) no
C27a C23a C24 C25 -1.7(2) no
C23a C24 C25 N25 -179.44(14) no
C23a C24 C25 C26 1.3(2) no
N25 C25 C26 C27 -179.29(14) no
C24 C25 C26 C27 .0(2) no
N25 C25 C26 C28 2.9(2) no
C24 C25 C26 C28 -177.80(13) no
C25 C26 C27 C27a -.8(2) no
C28 C26 C27 C27a 176.94(14) no
C26 C27 C27a O21 177.74(16) no
C26 C27 C27a C23a .5(2) no
C22 O21 C27a C27 172.35(18) no
C22 O21 C27a C23a -10.1(2) no
C24 C23a C27a C27 .9(3) no
O23 C23a C27a C27 179.13(15) no
C24 C23a C27a O21 -176.90(15) no
O23 C23a C27a O21 1.4(2) no
C27 C26 C28 O28 -171.91(13) no
C25 C26 C28 O28 5.8(2) no
C27 C26 C28 C29 7.5(2) no
C25 C26 C28 C29 -174.76(13) no
O28 C28 C29 C210 5.2(2) no
C26 C28 C29 C210 -174.21(13) no
C28 C29 C210 C211 179.30(13) no
C29 C210 C211 C216 -177.31(15) no
C29 C210 C211 C212 -.1(2) no
C216 C211 C212 C213 .5(2) no
C210 C211 C212 C213 -176.81(14) no
C211 C212 C213 C214 -.9(2) no
C212 C213 C214 N241 -179.60(16) no
C212 C213 C214 C215 .5(2) no
C215 C214 N241 C242 173.59(18) no
C213 C214 N241 C242 -6.3(3) no
C215 C214 N241 C243 -7.1(3) no
C213 C214 N241 C243 173.01(17) no
N241 C214 C215 C216 -179.69(17) no
C213 C214 C215 C216 .2(3) no
C214 C215 C216 C211 -.6(3) no
C212 C211 C216 C215 .3(2) no
C210 C211 C216 C215 177.64(15) no

loop_
_cod_related_entry_id
_cod_related_entry_database
_cod_related_entry_code
1 ChemSpider 21376004
